data_1527193
loop_
_publ_author_name
'Brunn, H.'
'Hoppe, R.'

_publ_section_title
;
 Die Kristallstruktur von Cs2 Pr O3, sowie ueber Cs2 Ce O3, Cs2 Tb O3, Rb2
 Ce O3 und Rb2 Tb O3
;
_journal_name_full 'Zeitschrift fuer Anorganische und Allgemeine Chemie'
_journal_page_first 189
_journal_page_last 199
_journal_volume 433
_journal_year 1977
_chemical_formula_sum 'Cs2 O3 Pr'
_chemical_name_systematic 'Cs2 Pr O3'
_space_group_IT_number 36
_symmetry_space_group_name_Hall 'C 2c -2'
_symmetry_space_group_name_H-M 'C m c 21'
_cell_angle_alpha 90
_cell_angle_beta 90
_cell_angle_gamma 90
_cell_formula_units_Z 4
_cell_length_a 11.47
_cell_length_b 7.722
_cell_length_c 6.427
_cell_volume 569.248
_citation_journal_id_ASTM ZAACAB
_cod_data_source_file Brunn_ZAACAB_1977_634.cif
_cod_data_source_block Cs2O3Pr1
_cod_original_formula_sum 'Cs2 O3 Pr1'
_cod_database_code 1527193

loop_
_symmetry_equiv_pos_as_xyz
x,y,z
-x,-y,z+1/2
-x,y,z
x,-y,z+1/2
x+1/2,y+1/2,z
-x+1/2,-y+1/2,z+1/2
-x+1/2,y+1/2,z
x+1/2,-y+1/2,z+1/2

loop_
_atom_site_label
_atom_site_type_symbol
_atom_site_fract_x
_atom_site_fract_y
_atom_site_fract_z
_atom_site_occupancy
_atom_site_U_iso_or_equiv
O1 O-2 0.1195 0 0 1 0.0
Pr1 Pr+4 0 0.0889 0.25 1 0.0
Cs1 Cs+1 0.3344 0.1429 0.25 1 0.0
O2 O-2 0 0.35 0.182 1 0.0
